data_7216396
loop_
_publ_author_name
'Zhang, Xiao-min'
'Ning, Yang'
'Meng, Li-na'
'Li, Jian-qiang'
'Luo, Ming-biao'
'Luo, Feng'

_publ_section_title
;
 Constructing various metal--organic frameworks by mixed
 pyridine--acylamide and carboxylate ligands: ring-like or helical
 building blocks
;
_journal_issue 32
_journal_name_full CrystEngComm
_journal_page_first 7440
_journal_paper_doi 10.1039/C4CE00796D
_journal_volume 16
_journal_year 2014
_chemical_formula_sum 'C31 H26 Cd N4 O11'
_chemical_formula_weight 742.96
_chemical_name_systematic
; 
 ? 
;
_space_group_IT_number 2
_symmetry_cell_setting triclinic
_symmetry_space_group_name_Hall '-P 1'
_symmetry_space_group_name_H-M 'P -1'
_atom_sites_solution_hydrogens geom
_atom_sites_solution_primary direct
_atom_sites_solution_secondary difmap
_audit_creation_method SHELXL-97
_cell_angle_alpha 90.836(3)
_cell_angle_beta 93.894(3)
_cell_angle_gamma 90.720(3)
_cell_formula_units_Z 2
_cell_length_a 10.0055(5)
_cell_length_b 10.2265(5)
_cell_length_c 14.5845(8)
_cell_measurement_reflns_used 4722
_cell_measurement_temperature 296(2)
_cell_measurement_theta_max 23.21
_cell_measurement_theta_min 2.39
_cell_volume 1488.56(13)
_computing_cell_refinement 'Bruker SMART'
_computing_data_collection 'Bruker SMART'
_computing_data_reduction 'Bruker SAINT'
_computing_molecular_graphics 'Bruker SHELXTL'
_computing_publication_material 'Bruker SHELXTL'
_computing_structure_refinement 'SHELXL-97 (Sheldrick, 1997)'
_computing_structure_solution 'SHELXS-97 (Sheldrick, 1990)'
_diffrn_ambient_temperature 296(2)
_diffrn_measured_fraction_theta_full 0.999
_diffrn_measured_fraction_theta_max 0.999
_diffrn_measurement_device_type 'CCD area detector'
_diffrn_measurement_method 'phi and omega scans'
_diffrn_radiation_monochromator graphite
_diffrn_radiation_source 'fine-focus sealed tube'
_diffrn_radiation_type MoK\a
_diffrn_radiation_wavelength 0.71073
_diffrn_reflns_av_R_equivalents 0.0580
_diffrn_reflns_av_sigmaI/netI 0.0533
_diffrn_reflns_limit_h_max 11
_diffrn_reflns_limit_h_min -11
_diffrn_reflns_limit_k_max 12
_diffrn_reflns_limit_k_min -12
_diffrn_reflns_limit_l_max 17
_diffrn_reflns_limit_l_min -17
_diffrn_reflns_number 20034
_diffrn_reflns_theta_full 25.00
_diffrn_reflns_theta_max 25.00
_diffrn_reflns_theta_min 1.40
_exptl_absorpt_coefficient_mu 0.805
_exptl_absorpt_correction_T_max 0.8820
_exptl_absorpt_correction_T_min 0.8242
_exptl_absorpt_correction_type multi-scan
_exptl_crystal_density_diffrn 1.658
_exptl_crystal_density_method 'not measured'
_exptl_crystal_F_000 752
_exptl_crystal_size_max 0.25
_exptl_crystal_size_mid 0.21
_exptl_crystal_size_min 0.16
_refine_diff_density_max 0.712
_refine_diff_density_min -0.779
_refine_diff_density_rms 0.094
_refine_ls_extinction_method none
_refine_ls_goodness_of_fit_ref 1.118
_refine_ls_hydrogen_treatment mixed
_refine_ls_matrix_type full
_refine_ls_number_parameters 424
_refine_ls_number_reflns 5228
_refine_ls_number_restraints 12
_refine_ls_restrained_S_all 1.117
_refine_ls_R_factor_all 0.0500
_refine_ls_R_factor_gt 0.0383
_refine_ls_shift/su_max 0.001
_refine_ls_shift/su_mean 0.000
_refine_ls_structure_factor_coef Fsqd
_refine_ls_weighting_details 'calc w=1/[\s^2^(Fo^2^)+(0.0201P)^2^+2.0940P] where P=(Fo^2^+2Fc^2^)/3'
_refine_ls_weighting_scheme calc
_refine_ls_wR_factor_gt 0.0741
_refine_ls_wR_factor_ref 0.0866
_reflns_number_gt 4403
_reflns_number_total 5228
_reflns_threshold_expression >2sigma(I)
_cod_data_source_file c4ce00796d2.cif
_cod_data_source_block 7
_cod_depositor_comments
;
The following automatic conversions were performed:

'_symmetry_cell_setting' value 'Triclinic' changed to 'triclinic'
according to
/usr/data/users/saulius/crontab/automatic-downloads/rss-feeds/RSC/lib/dictionaries/cif_core.dic
dictionary named 'cif_core.dic' version 2.4.2 from 2011-04-26.

Automatic conversion script
Id: cif_fix_values 2281 2013-09-26 08:29:07Z andrius 

 Adding full bibliography for 7216390--7216396.cif.
;
_cod_original_sg_symbol_H-M P-1
_cod_database_code 7216396

loop_
_symmetry_equiv_pos_as_xyz
'x, y, z'
'-x, -y, -z'

loop_
_atom_site_label
_atom_site_type_symbol
_atom_site_fract_x
_atom_site_fract_y
_atom_site_fract_z
_atom_site_U_iso_or_equiv
_atom_site_adp_type
_atom_site_occupancy
_atom_site_symmetry_multiplicity
_atom_site_calc_flag
_atom_site_refinement_flags
C1 C -0.7002(5) 0.3586(5) 1.1314(3) 0.0432(12) Uani 1 1 d .
H1 H -0.7701 0.3876 1.1650 0.052 Uiso 1 1 calc R
C2 C -0.4819(4) 0.2976(4) 1.1271(3) 0.0364(11) Uani 1 1 d .
H2 H -0.3987 0.2841 1.1576 0.044 Uiso 1 1 calc R
C3 C 0.6761(4) 0.4226(4) 0.6457(3) 0.0256(9) Uani 1 1 d .
C4 C 0.6864(4) -0.0718(4) 0.6707(3) 0.0250(9) Uani 1 1 d .
C5 C 0.7466(4) 0.2936(4) 0.6410(3) 0.0242(9) Uani 1 1 d .
C6 C 0.8783(4) 0.2917(4) 0.6148(3) 0.0257(9) Uani 1 1 d .
H6 H 0.9226 0.3699 0.6042 0.031 Uiso 1 1 calc R
C7 C 0.8778(4) 0.0581(4) 0.6222(3) 0.0247(9) Uani 1 1 d .
H7 H 0.9208 -0.0209 0.6143 0.030 Uiso 1 1 calc R
C8 C 0.7490(4) 0.0582(4) 0.6515(3) 0.0245(9) Uani 1 1 d .
C9 C 1.0843(4) 0.1712(4) 0.5776(3) 0.0275(9) Uani 1 1 d .
C10 C 0.0233(4) 0.1599(4) 0.8495(3) 0.0254(9) Uani 1 1 d .
C11 C 0.6821(4) 0.1762(4) 0.6593(3) 0.0254(9) Uani 1 1 d .
H11 H 0.5944 0.1765 0.6766 0.030 Uiso 1 1 calc R
C12 C 0.9432(4) 0.1741(4) 0.6045(3) 0.0232(9) Uani 1 1 d .
C13 C -0.1720(4) 0.1674(4) 0.9431(3) 0.0314(10) Uani 1 1 d .
C14 C 0.0085(4) 0.0211(4) 0.8474(3) 0.0287(9) Uani 1 1 d .
C15 C -0.0691(4) 0.2338(4) 0.8980(3) 0.0303(10) Uani 1 1 d .
C16 C -0.2599(4) 0.2410(4) 1.0042(3) 0.0345(10) Uani 1 1 d .
C17 C 0.1363(4) -0.2415(4) 0.6929(3) 0.0244(9) Uani 1 1 d .
C18 C 0.1106(4) -0.0604(4) 0.8032(3) 0.0317(10) Uani 1 1 d .
C19 C 0.2740(4) -0.2314(4) 0.6881(3) 0.0270(9) Uani 1 1 d .
H19 H 0.3199 -0.1618 0.7182 0.032 Uiso 1 1 calc R
C20 C 0.2774(4) -0.4165(4) 0.5957(3) 0.0308(10) Uani 1 1 d .
H20 H 0.3253 -0.4777 0.5639 0.037 Uiso 1 1 calc R
C21 C -0.1851(4) 0.0339(4) 0.9361(3) 0.0357(11) Uani 1 1 d .
H21 H -0.2542 -0.0085 0.9638 0.043 Uiso 1 1 calc R
C22 C -0.0590(5) 0.3731(4) 0.8988(3) 0.0398(11) Uani 1 1 d .
H22 H -0.1183 0.4224 0.9311 0.048 Uiso 1 1 calc R
C23 C 0.1401(4) -0.4296(4) 0.5939(3) 0.0338(10) Uani 1 1 d .
H23 H 0.0959 -0.4958 0.5590 0.041 Uiso 1 1 calc R
C24 C -0.4963(4) 0.2746(4) 1.0326(3) 0.0342(10) Uani 1 1 d .
C25 C -0.0939(4) -0.0394(4) 0.8869(3) 0.0342(10) Uani 1 1 d .
H25 H -0.1043 -0.1298 0.8816 0.041 Uiso 1 1 calc R
C26 C -0.6201(5) 0.2955(5) 0.9883(3) 0.0484(13) Uani 1 1 d .
H26 H -0.6344 0.2806 0.9253 0.058 Uiso 1 1 calc R
C27 C 0.0682(4) -0.3425(4) 0.6451(3) 0.0298(10) Uani 1 1 d .
H27 H -0.0241 -0.3520 0.6471 0.036 Uiso 1 1 calc R
C28 C 0.1223(4) 0.2295(4) 0.8052(3) 0.0353(10) Uani 1 1 d .
H28 H 0.1855 0.1831 0.7746 0.042 Uiso 1 1 calc R
C29 C -0.7228(5) 0.3392(6) 1.0396(4) 0.0569(15) Uani 1 1 d .
H29 H -0.8069 0.3551 1.0110 0.068 Uiso 1 1 calc R
C30 C 0.1281(5) 0.3629(5) 0.8060(3) 0.0408(11) Uani 1 1 d .
H30 H 0.1937 0.4059 0.7752 0.049 Uiso 1 1 calc R
C31 C 0.0374(5) 0.4345(5) 0.8524(4) 0.0467(13) Uani 1 1 d .
H31 H 0.0419 0.5254 0.8520 0.056 Uiso 1 1 calc R
Cd1 Cd 0.57630(3) -0.32680(3) 0.66382(2) 0.02402(10) Uani 1 1 d .
H1M H -0.0220 -0.1718 0.7243 0.029 Uiso 1 1 d RD
H2M H -0.4267 0.1678 0.9403 0.029 Uiso 1 1 d RD
H3M H 1.2267 0.0661 0.6018 0.029 Uiso 1 1 d RD
H1W H 0.5559 -0.3278 0.4581 0.029 Uiso 1 1 d RD
H2W H 0.6710 -0.2892 0.4865 0.029 Uiso 1 1 d RD
H3W H 0.4067 0.0315 0.8343 0.029 Uiso 1 1 d RD
H4W H 0.5118 0.0250 0.7929 0.029 Uiso 1 1 d RD
H5W H 0.4315 0.0745 0.5204 0.029 Uiso 1 1 d RD
H6W H 0.4467 0.0060 0.5910 0.029 Uiso 1 1 d RD
N1 N 0.3441(3) -0.3197(3) 0.6411(2) 0.0263(8) Uani 1 1 d .
N2 N 0.0621(3) -0.1551(3) 0.7438(2) 0.0280(8) Uani 1 1 d D
N3 N -0.3926(3) 0.2225(4) 0.9830(2) 0.0390(9) Uani 1 1 d D
N4 N -0.5808(3) 0.3376(3) 1.1756(2) 0.0325(8) Uani 1 1 d .
O1 O 0.7584(3) -0.1710(3) 0.6746(2) 0.0341(7) Uani 1 1 d .
O2 O 0.5609(3) -0.0792(3) 0.6799(2) 0.0327(7) Uani 1 1 d .
O3 O 0.5513(3) 0.4258(3) 0.6318(2) 0.0348(7) Uani 1 1 d .
O4 O 0.7465(3) 0.5239(3) 0.6623(2) 0.0343(7) Uani 1 1 d .
O5 O 1.1378(3) 0.0560(3) 0.5898(2) 0.0414(8) Uani 1 1 d D
O6 O 1.1417(3) 0.2658(3) 0.5484(2) 0.0390(8) Uani 1 1 d .
O7 O 0.5931(3) -0.2903(3) 0.50606(19) 0.0334(7) Uani 1 1 d D
O8 O 0.2314(3) -0.0411(3) 0.8214(2) 0.0476(9) Uani 1 1 d .
O9 O -0.2137(3) 0.3112(3) 1.0660(2) 0.0512(9) Uani 1 1 d .
O10 O 0.3818(3) 0.0315(3) 0.5550(2) 0.0464(9) Uani 1 1 d D
O11 O 0.4859(3) 0.0665(5) 0.8399(3) 0.0867(15) Uani 1 1 d D

loop_
_atom_site_aniso_label
_atom_site_aniso_U_11
_atom_site_aniso_U_22
_atom_site_aniso_U_33
_atom_site_aniso_U_23
_atom_site_aniso_U_13
_atom_site_aniso_U_12
C1 0.036(3) 0.056(3) 0.037(3) -0.004(2) 0.004(2) 0.018(2)
C2 0.028(2) 0.050(3) 0.030(3) -0.006(2) -0.0005(19) 0.010(2)
C3 0.024(2) 0.024(2) 0.029(2) -0.0026(18) 0.0025(17) 0.0035(17)
C4 0.024(2) 0.021(2) 0.030(2) -0.0042(17) 0.0029(17) -0.0026(17)
C5 0.0196(19) 0.0175(19) 0.036(2) -0.0012(17) 0.0020(17) 0.0018(16)
C6 0.024(2) 0.017(2) 0.037(3) 0.0025(17) 0.0039(18) -0.0015(16)
C7 0.023(2) 0.020(2) 0.031(2) -0.0023(17) -0.0010(17) 0.0038(16)
C8 0.0210(19) 0.020(2) 0.032(2) -0.0029(17) -0.0015(17) -0.0006(16)
C9 0.026(2) 0.026(2) 0.031(2) -0.0006(19) 0.0040(18) 0.0053(18)
C10 0.023(2) 0.029(2) 0.024(2) -0.0026(18) -0.0014(17) 0.0019(17)
C11 0.0177(19) 0.025(2) 0.034(2) -0.0015(18) 0.0021(17) -0.0019(16)
C12 0.0219(19) 0.023(2) 0.025(2) -0.0010(17) 0.0052(17) 0.0005(16)
C13 0.029(2) 0.036(2) 0.029(2) -0.0064(19) 0.0005(18) 0.0050(19)
C14 0.027(2) 0.031(2) 0.028(2) -0.0057(19) 0.0008(18) 0.0034(18)
C15 0.026(2) 0.031(2) 0.033(3) -0.0024(19) -0.0049(18) 0.0040(18)
C16 0.036(2) 0.036(3) 0.031(3) -0.005(2) 0.005(2) 0.003(2)
C17 0.022(2) 0.027(2) 0.025(2) 0.0018(17) 0.0052(17) 0.0030(17)
C18 0.027(2) 0.033(2) 0.035(3) 0.000(2) 0.0047(19) 0.0045(19)
C19 0.022(2) 0.023(2) 0.036(3) -0.0031(18) 0.0033(18) 0.0034(16)
C20 0.028(2) 0.028(2) 0.036(3) -0.0066(19) 0.0018(19) 0.0072(18)
C21 0.025(2) 0.037(3) 0.047(3) -0.003(2) 0.014(2) -0.0020(19)
C22 0.039(3) 0.033(3) 0.046(3) -0.003(2) -0.004(2) 0.008(2)
C23 0.028(2) 0.029(2) 0.044(3) -0.004(2) -0.002(2) -0.0027(18)
C24 0.031(2) 0.036(2) 0.035(3) -0.005(2) 0.002(2) 0.0043(19)
C25 0.034(2) 0.030(2) 0.039(3) -0.008(2) 0.006(2) 0.0004(19)
C26 0.039(3) 0.073(4) 0.032(3) -0.009(3) -0.006(2) 0.016(3)
C27 0.0183(19) 0.033(2) 0.038(3) 0.000(2) 0.0004(18) -0.0009(17)
C28 0.031(2) 0.044(3) 0.030(3) -0.005(2) 0.0022(19) 0.000(2)
C29 0.037(3) 0.088(4) 0.044(3) -0.011(3) -0.009(2) 0.029(3)
C30 0.044(3) 0.044(3) 0.035(3) 0.005(2) -0.001(2) -0.007(2)
C31 0.053(3) 0.028(2) 0.058(4) 0.006(2) -0.007(3) -0.002(2)
Cd1 0.02028(15) 0.01914(16) 0.03284(19) -0.00270(12) 0.00384(12) 0.00133(11)
N1 0.0199(16) 0.0252(18) 0.034(2) -0.0031(15) 0.0032(15) 0.0017(14)
N2 0.0185(16) 0.0285(19) 0.037(2) -0.0049(16) 0.0018(15) 0.0028(14)
N3 0.0269(19) 0.056(2) 0.033(2) -0.0211(19) -0.0007(16) 0.0041(18)
N4 0.034(2) 0.036(2) 0.027(2) -0.0016(16) 0.0016(16) 0.0080(16)
O1 0.0300(15) 0.0174(14) 0.056(2) -0.0010(13) 0.0072(14) 0.0021(12)
O2 0.0237(15) 0.0262(15) 0.048(2) 0.0048(14) -0.0008(13) -0.0047(12)
O3 0.0244(15) 0.0275(16) 0.053(2) -0.0060(14) 0.0024(14) 0.0076(12)
O4 0.0298(15) 0.0191(15) 0.054(2) -0.0053(14) 0.0043(14) 0.0015(12)
O5 0.0251(15) 0.0325(17) 0.068(2) 0.0083(16) 0.0120(15) 0.0101(13)
O6 0.0294(16) 0.0310(17) 0.059(2) 0.0076(15) 0.0182(15) 0.0006(13)
O7 0.0264(15) 0.0422(18) 0.0319(18) -0.0002(14) 0.0044(13) -0.0023(13)
O8 0.0248(16) 0.052(2) 0.064(2) -0.0221(18) -0.0023(15) 0.0037(15)
O9 0.0383(18) 0.062(2) 0.053(2) -0.0285(19) 0.0070(16) -0.0023(17)
O10 0.0254(16) 0.054(2) 0.061(2) 0.0174(17) 0.0049(15) 0.0079(15)
O11 0.047(2) 0.124(4) 0.088(3) -0.068(3) 0.018(2) -0.035(2)

loop_
_atom_type_symbol
_atom_type_description
_atom_type_scat_dispersion_real
_atom_type_scat_dispersion_imag
_atom_type_scat_source
C C 0.0033 0.0016 'International Tables Vol C Tables 4.2.6.8 and 6.1.1.4'
H H 0.0000 0.0000 'International Tables Vol C Tables 4.2.6.8 and 6.1.1.4'
O O 0.0106 0.0060 'International Tables Vol C Tables 4.2.6.8 and 6.1.1.4'
N N 0.0061 0.0033 'International Tables Vol C Tables 4.2.6.8 and 6.1.1.4'
Cd Cd -0.8075 1.2024 'International Tables Vol C Tables 4.2.6.8 and 6.1.1.4'

loop_
_geom_angle_atom_site_label_1
_geom_angle_atom_site_label_2
_geom_angle_atom_site_label_3
_geom_angle
_geom_angle_site_symmetry_1
_geom_angle_site_symmetry_3
N4 C1 C29 122.4(4) . .
N4 C1 H1 118.8 . .
C29 C1 H1 118.8 . .
N4 C2 C24 123.2(4) . .
N4 C2 H2 118.4 . .
C24 C2 H2 118.4 . .
O3 C3 O4 122.5(4) . .
O3 C3 C5 119.5(3) . .
O4 C3 C5 117.9(3) . .
O1 C4 O2 121.6(3) . .
O1 C4 C8 119.1(3) . .
O2 C4 C8 119.3(3) . .
C11 C5 C6 119.4(3) . .
C11 C5 C3 121.6(3) . .
C6 C5 C3 119.0(3) . .
C12 C6 C5 120.4(3) . .
C12 C6 H6 119.8 . .
C5 C6 H6 119.8 . .
C12 C7 C8 120.8(4) . .
C12 C7 H7 119.6 . .
C8 C7 H7 119.6 . .
C7 C8 C11 119.6(4) . .
C7 C8 C4 117.3(3) . .
C11 C8 C4 123.0(3) . .
O6 C9 O5 124.8(4) . .
O6 C9 C12 123.2(4) . .
O5 C9 C12 112.0(3) . .
C28 C10 C15 117.5(4) . .
C28 C10 C14 124.4(4) . .
C15 C10 C14 118.0(4) . .
C5 C11 C8 120.0(3) . .
C5 C11 H11 120.0 . .
C8 C11 H11 120.0 . .
C6 C12 C7 119.6(3) . .
C6 C12 C9 120.9(3) . .
C7 C12 C9 119.5(3) . .
C21 C13 C15 120.3(4) . .
C21 C13 C16 119.0(4) . .
C15 C13 C16 120.5(4) . .
C25 C14 C10 121.4(4) . .
C25 C14 C18 119.1(4) . .
C10 C14 C18 119.4(4) . .
C10 C15 C13 119.4(4) . .
C10 C15 C22 119.1(4) . .
C13 C15 C22 121.4(4) . .
O9 C16 N3 124.2(4) . .
O9 C16 C13 121.6(4) . .
N3 C16 C13 114.2(4) . .
C27 C17 C19 118.5(4) . .
C27 C17 N2 118.0(3) . .
C19 C17 N2 123.5(4) . .
O8 C18 N2 122.9(4) . .
O8 C18 C14 120.9(4) . .
N2 C18 C14 116.2(3) . .
N1 C19 C17 122.2(4) . .
N1 C19 H19 118.9 . .
C17 C19 H19 118.9 . .
N1 C20 C23 122.5(4) . .
N1 C20 H20 118.8 . .
C23 C20 H20 118.8 . .
C13 C21 C25 120.2(4) . .
C13 C21 H21 119.9 . .
C25 C21 H21 119.9 . .
C31 C22 C15 120.3(4) . .
C31 C22 H22 119.9 . .
C15 C22 H22 119.9 . .
C20 C23 C27 119.1(4) . .
C20 C23 H23 120.4 . .
C27 C23 H23 120.4 . .
C26 C24 C2 117.8(4) . .
C26 C24 N3 119.6(4) . .
C2 C24 N3 122.4(4) . .
C14 C25 C21 120.5(4) . .
C14 C25 H25 119.8 . .
C21 C25 H25 119.8 . .
C24 C26 C29 118.6(4) . .
C24 C26 H26 120.7 . .
C29 C26 H26 120.7 . .
C17 C27 C23 118.9(4) . .
C17 C27 H27 120.5 . .
C23 C27 H27 120.5 . .
C30 C28 C10 121.9(4) . .
C30 C28 H28 119.0 . .
C10 C28 H28 119.0 . .
C1 C29 C26 119.7(4) . .
C1 C29 H29 120.1 . .
C26 C29 H29 120.1 . .
C28 C30 C31 120.4(4) . .
C28 C30 H30 119.8 . .
C31 C30 H30 119.8 . .
C22 C31 C30 120.6(4) . .
C22 C31 H31 119.7 . .
C30 C31 H31 119.7 . .
O4 Cd1 N1 139.59(10) 1_545 .
O4 Cd1 N4 90.24(11) 1_545 2_557
N1 Cd1 N4 95.51(12) . 2_557
O4 Cd1 O7 90.24(10) 1_545 .
N1 Cd1 O7 89.44(10) . .
N4 Cd1 O7 171.78(11) 2_557 .
O4 Cd1 O1 83.18(9) 1_545 .
N1 Cd1 O1 136.50(10) . .
N4 Cd1 O1 90.69(11) 2_557 .
O7 Cd1 O1 81.22(10) . .
O4 Cd1 O2 135.91(9) 1_545 .
N1 Cd1 O2 84.35(10) . .
N4 Cd1 O2 88.06(11) 2_557 .
O7 Cd1 O2 85.89(10) . .
O1 Cd1 O2 52.80(9) . .
O4 Cd1 O3 53.30(9) 1_545 1_545
N1 Cd1 O3 86.29(10) . 1_545
N4 Cd1 O3 96.65(11) 2_557 1_545
O7 Cd1 O3 90.21(10) . 1_545
O1 Cd1 O3 135.71(9) . 1_545
O2 Cd1 O3 169.89(9) . 1_545
C20 N1 C19 118.6(3) . .
C20 N1 Cd1 120.0(3) . .
C19 N1 Cd1 120.3(2) . .
C18 N2 C17 127.1(3) . .
C18 N2 H1M 128.5 . .
C17 N2 H1M 104.3 . .
C16 N3 C24 125.5(4) . .
C16 N3 H2M 124.4 . .
C24 N3 H2M 109.7 . .
C2 N4 C1 118.3(4) . .
C2 N4 Cd1 123.5(3) . 2_557
C1 N4 Cd1 116.6(3) . 2_557
C4 O1 Cd1 95.7(2) . .
C4 O2 Cd1 88.4(2) . .
C3 O3 Cd1 85.8(2) . 1_565
C3 O4 Cd1 98.3(2) . 1_565
C9 O5 H3M 109.0 . .
Cd1 O7 H1W 132.1 . .
Cd1 O7 H2W 117.4 . .
H1W O7 H2W 95.0 . .
H5W O10 H6W 94.7 . .
H3W O11 H4W 93.1 . .

loop_
_geom_bond_atom_site_label_1
_geom_bond_atom_site_label_2
_geom_bond_distance
_geom_bond_site_symmetry_2
C1 N4 1.340(5) .
C1 C29 1.354(6) .
C1 H1 0.9300 .
C2 N4 1.320(5) .
C2 C24 1.393(6) .
C2 H2 0.9300 .
C3 O3 1.252(4) .
C3 O4 1.256(4) .
C3 C5 1.507(5) .
C4 O1 1.252(4) .
C4 O2 1.273(4) .
C4 C8 1.501(5) .
C5 C11 1.394(5) .
C5 C6 1.397(5) .
C6 C12 1.385(5) .
C6 H6 0.9300 .
C7 C12 1.384(5) .
C7 C8 1.385(5) .
C7 H7 0.9300 .
C8 C11 1.393(5) .
C9 O6 1.216(5) .
C9 O5 1.309(5) .
C9 C12 1.491(5) .
C10 C28 1.409(6) .
C10 C15 1.420(5) .
C10 C14 1.425(5) .
C11 H11 0.9300 .
C13 C21 1.371(6) .
C13 C15 1.428(6) .
C13 C16 1.496(6) .
C14 C25 1.357(6) .
C14 C18 1.499(5) .
C15 C22 1.427(6) .
C16 O9 1.207(5) .
C16 N3 1.353(5) .
C17 C27 1.383(5) .
C17 C19 1.388(5) .
C17 N2 1.398(5) .
C18 O8 1.232(5) .
C18 N2 1.353(5) .
C19 N1 1.356(5) .
C19 H19 0.9300 .
C20 N1 1.330(5) .
C20 C23 1.377(5) .
C20 H20 0.9300 .
C21 C25 1.414(6) .
C21 H21 0.9300 .
C22 C31 1.367(6) .
C22 H22 0.9300 .
C23 C27 1.392(6) .
C23 H23 0.9300 .
C24 C26 1.378(6) .
C24 N3 1.409(5) .
C25 H25 0.9300 .
C26 C29 1.386(6) .
C26 H26 0.9300 .
C27 H27 0.9300 .
C28 C30 1.365(6) .
C28 H28 0.9300 .
C29 H29 0.9300 .
C30 C31 1.379(7) .
C30 H30 0.9300 .
C31 H31 0.9300 .
Cd1 O4 2.302(3) 1_545
Cd1 N1 2.327(3) .
Cd1 N4 2.344(3) 2_557
Cd1 O7 2.353(3) .
Cd1 O1 2.401(3) .
Cd1 O2 2.547(3) .
Cd1 O3 2.572(3) 1_545
N2 H1M 0.8838 .
N3 H2M 0.8798 .
N4 Cd1 2.344(3) 2_557
O3 Cd1 2.572(3) 1_565
O4 Cd1 2.302(3) 1_565
O5 H3M 0.8996 .
O7 H1W 0.8540 .
O7 H2W 0.8481 .
O10 H5W 0.8546 .
O10 H6W 0.8519 .
O11 H3W 0.8641 .
O11 H4W 0.8579 .

loop_
_geom_torsion_atom_site_label_1
_geom_torsion_atom_site_label_2
_geom_torsion_atom_site_label_3
_geom_torsion_atom_site_label_4
_geom_torsion
_geom_torsion_site_symmetry_1
_geom_torsion_site_symmetry_4
O3 C3 C5 C11 -26.8(6) . .
O4 C3 C5 C11 154.2(4) . .
O3 C3 C5 C6 151.1(4) . .
O4 C3 C5 C6 -27.9(6) . .
C11 C5 C6 C12 1.8(6) . .
C3 C5 C6 C12 -176.2(4) . .
C12 C7 C8 C11 3.0(6) . .
C12 C7 C8 C4 -179.0(4) . .
O1 C4 C8 C7 11.8(6) . .
O2 C4 C8 C7 -166.2(4) . .
O1 C4 C8 C11 -170.2(4) . .
O2 C4 C8 C11 11.8(6) . .
C6 C5 C11 C8 0.1(6) . .
C3 C5 C11 C8 178.0(4) . .
C7 C8 C11 C5 -2.5(6) . .
C4 C8 C11 C5 179.6(4) . .
C5 C6 C12 C7 -1.3(6) . .
C5 C6 C12 C9 -179.2(4) . .
C8 C7 C12 C6 -1.0(6) . .
C8 C7 C12 C9 176.9(4) . .
O6 C9 C12 C6 -13.0(6) . .
O5 C9 C12 C6 166.7(4) . .
O6 C9 C12 C7 169.1(4) . .
O5 C9 C12 C7 -11.2(5) . .
C28 C10 C14 C25 -176.0(4) . .
C15 C10 C14 C25 2.9(6) . .
C28 C10 C14 C18 6.0(6) . .
C15 C10 C14 C18 -175.1(4) . .
C28 C10 C15 C13 179.3(4) . .
C14 C10 C15 C13 0.3(6) . .
C28 C10 C15 C22 0.9(6) . .
C14 C10 C15 C22 -178.1(4) . .
C21 C13 C15 C10 -2.8(6) . .
C16 C13 C15 C10 172.4(4) . .
C21 C13 C15 C22 175.5(4) . .
C16 C13 C15 C22 -9.2(6) . .
C21 C13 C16 O9 123.0(5) . .
C15 C13 C16 O9 -52.3(6) . .
C21 C13 C16 N3 -57.7(6) . .
C15 C13 C16 N3 127.0(4) . .
C25 C14 C18 O8 -130.0(5) . .
C10 C14 C18 O8 48.1(6) . .
C25 C14 C18 N2 49.5(6) . .
C10 C14 C18 N2 -132.4(4) . .
C27 C17 C19 N1 -2.5(6) . .
N2 C17 C19 N1 177.3(4) . .
C15 C13 C21 C25 2.2(7) . .
C16 C13 C21 C25 -173.1(4) . .
C10 C15 C22 C31 0.8(6) . .
C13 C15 C22 C31 -177.6(4) . .
N1 C20 C23 C27 -3.3(7) . .
N4 C2 C24 C26 0.2(7) . .
N4 C2 C24 N3 -175.1(4) . .
C10 C14 C25 C21 -3.6(6) . .
C18 C14 C25 C21 174.4(4) . .
C13 C21 C25 C14 1.0(7) . .
C2 C24 C26 C29 0.6(8) . .
N3 C24 C26 C29 176.1(5) . .
C19 C17 C27 C23 -0.2(6) . .
N2 C17 C27 C23 180.0(4) . .
C20 C23 C27 C17 2.9(6) . .
C15 C10 C28 C30 -1.9(6) . .
C14 C10 C28 C30 177.0(4) . .
N4 C1 C29 C26 0.2(9) . .
C24 C26 C29 C1 -0.9(8) . .
C10 C28 C30 C31 1.2(7) . .
C15 C22 C31 C30 -1.5(7) . .
C28 C30 C31 C22 0.5(7) . .
C23 C20 N1 C19 0.7(6) . .
C23 C20 N1 Cd1 168.3(3) . .
C17 C19 N1 C20 2.3(6) . .
C17 C19 N1 Cd1 -165.3(3) . .
O4 Cd1 N1 C20 -19.2(4) 1_545 .
N4 Cd1 N1 C20 -116.1(3) 2_557 .
O7 Cd1 N1 C20 70.5(3) . .
O1 Cd1 N1 C20 147.0(3) . .
O2 Cd1 N1 C20 156.4(3) . .
O3 Cd1 N1 C20 -19.8(3) 1_545 .
O4 Cd1 N1 C19 148.2(3) 1_545 .
N4 Cd1 N1 C19 51.3(3) 2_557 .
O7 Cd1 N1 C19 -122.1(3) . .
O1 Cd1 N1 C19 -45.5(4) . .
O2 Cd1 N1 C19 -36.2(3) . .
O3 Cd1 N1 C19 147.7(3) 1_545 .
O8 C18 N2 C17 -1.9(7) . .
C14 C18 N2 C17 178.6(4) . .
C27 C17 N2 C18 171.7(4) . .
C19 C17 N2 C18 -8.1(7) . .
O9 C16 N3 C24 -4.3(8) . .
C13 C16 N3 C24 176.4(4) . .
C26 C24 N3 C16 153.8(5) . .
C2 C24 N3 C16 -31.0(7) . .
C24 C2 N4 C1 -0.9(7) . .
C24 C2 N4 Cd1 164.1(3) . 2_557
C29 C1 N4 C2 0.6(7) . .
C29 C1 N4 Cd1 -165.4(4) . 2_557
O2 C4 O1 Cd1 12.8(4) . .
C8 C4 O1 Cd1 -165.2(3) . .
O4 Cd1 O1 C4 176.0(3) 1_545 .
N1 Cd1 O1 C4 4.9(3) . .
N4 Cd1 O1 C4 -93.9(3) 2_557 .
O7 Cd1 O1 C4 84.7(3) . .
O2 Cd1 O1 C4 -6.8(2) . .
O3 Cd1 O1 C4 165.9(2) 1_545 .
O1 C4 O2 Cd1 -12.0(4) . .
C8 C4 O2 Cd1 166.0(3) . .
O4 Cd1 O2 C4 10.7(3) 1_545 .
N1 Cd1 O2 C4 -165.3(2) . .
N4 Cd1 O2 C4 99.0(2) 2_557 .
O7 Cd1 O2 C4 -75.4(2) . .
O1 Cd1 O2 C4 6.7(2) . .
O3 Cd1 O2 C4 -142.9(5) 1_545 .
O4 C3 O3 Cd1 -2.6(4) . 1_565
C5 C3 O3 Cd1 178.5(3) . 1_565
O3 C3 O4 Cd1 2.9(5) . 1_565
C5 C3 O4 Cd1 -178.1(3) . 1_565
